data_4132833
loop_
_publ_author_name
'Povie, Guillaume'
'Segawa, Yasutomo'
'Nishihara, Taishi'
'Miyauchi, Yuhei'
'Itami, Kenichiro'

_publ_section_title
;
 Synthesis and Size-Dependent Properties of [12], [16], and [24]Carbon
 Nanobelts.
;
_journal_issue 31
_journal_name_full 'Journal of the American Chemical Society'
_journal_page_first 10054
_journal_page_last 10059
_journal_paper_doi 10.1021/jacs.8b06842
_journal_volume 140
_journal_year 2018
_chemical_formula_sum 'C32 H16 Br8'
_chemical_formula_weight 1039.73
_space_group_crystal_system monoclinic
_space_group_IT_number 15
_space_group_name_Hall '-C 2yc'
_space_group_name_H-M_alt 'C 1 2/c 1'
_atom_sites_solution_hydrogens geom
_audit_creation_method SHELXL-2014/7
_cell_angle_alpha 90
_cell_angle_beta 91.013(3)
_cell_angle_gamma 90
_cell_formula_units_Z 4
_cell_length_a 26.519(3)
_cell_length_b 16.3677(14)
_cell_length_c 7.2411(5)
_cell_measurement_reflns_used 5930
_cell_measurement_temperature 123(2)
_cell_measurement_theta_max 25.3
_cell_measurement_theta_min 3.1
_cell_volume 3142.5(5)
_computing_cell_refinement
;
Rigaku CrystalClear-SM Expert 2.1 b29
;
_computing_data_collection
;
Rigaku CrystalClear-SM Expert 2.1 b29
;
_computing_data_reduction
;
Rigaku CrystalClear-SM Expert 2.1 b29
;
_computing_molecular_graphics 'Yadokari-XG 2009 (Wakita Nemoto et al., 2009)'
_computing_publication_material 'Yadokari-XG 2009 (Wakita,Nemoto et al., 2009)'
_computing_structure_refinement 'SHELXL-2014/7 (Sheldrick, 2014)'
_computing_structure_solution SIR-97
_diffrn_ambient_temperature 123
_diffrn_detector_area_resol_mean 5.8140
_diffrn_measured_fraction_theta_full 0.994
_diffrn_measured_fraction_theta_max 0.994
_diffrn_measurement_device_type
;
Rigaku CrystalClear-SM Expert 2.1 b29
;
_diffrn_measurement_method 'profile data from \w-scans'
_diffrn_radiation_monochromator Confocal
_diffrn_radiation_type MoK\a
_diffrn_radiation_wavelength 0.71075
_diffrn_reflns_av_R_equivalents 0.0448
_diffrn_reflns_av_unetI/netI 0.0239
_diffrn_reflns_Laue_measured_fraction_full 0.994
_diffrn_reflns_Laue_measured_fraction_max 0.994
_diffrn_reflns_limit_h_max 31
_diffrn_reflns_limit_h_min -31
_diffrn_reflns_limit_k_max 19
_diffrn_reflns_limit_k_min -19
_diffrn_reflns_limit_l_max 8
_diffrn_reflns_limit_l_min -8
_diffrn_reflns_number 20479
_diffrn_reflns_point_group_measured_fraction_full 0.994
_diffrn_reflns_point_group_measured_fraction_max 0.994
_diffrn_reflns_theta_full 25.000
_diffrn_reflns_theta_max 25.000
_diffrn_reflns_theta_min 3.073
_diffrn_source 'Rotating Anode'
_exptl_absorpt_coefficient_mu 10.231
_exptl_absorpt_correction_T_max 1.000
_exptl_absorpt_correction_T_min 0.612
_exptl_absorpt_correction_type multi-scan
_exptl_absorpt_process_details '\'Jacobson, R. (1998) Private communication\''
_exptl_crystal_colour Colorless
_exptl_crystal_density_diffrn 2.198
_exptl_crystal_description Block
_exptl_crystal_F_000 1952
_exptl_crystal_size_max 0.10
_exptl_crystal_size_mid 0.05
_exptl_crystal_size_min 0.05
_refine_diff_density_max 0.997
_refine_diff_density_min -0.810
_refine_diff_density_rms 0.100
_refine_ls_extinction_method none
_refine_ls_goodness_of_fit_ref 1.018
_refine_ls_hydrogen_treatment constr
_refine_ls_matrix_type full
_refine_ls_number_parameters 181
_refine_ls_number_reflns 2763
_refine_ls_number_restraints 0
_refine_ls_restrained_S_all 1.018
_refine_ls_R_factor_all 0.0257
_refine_ls_R_factor_gt 0.0207
_refine_ls_shift/su_max 0.000
_refine_ls_shift/su_mean 0.000
_refine_ls_structure_factor_coef Fsqd
_refine_ls_weighting_details 'w=1/[\s^2^(Fo^2^)+(0.0371P)^2^] where P=(Fo^2^+2Fc^2^)/3'
_refine_ls_weighting_scheme calc
_refine_ls_wR_factor_gt 0.0549
_refine_ls_wR_factor_ref 0.0560
_reflns_Friedel_coverage 0.000
_reflns_number_gt 2360
_reflns_number_total 2763
_reflns_threshold_expression 'I > 2\s(I)'
_cod_data_source_file ja8b06842_si_002.cif
_cod_data_source_block ZZZE19
_cod_original_sg_symbol_H-M 'C 2/c'
_cod_database_code 4132833
_shelx_shelxl_version_number 2014/7
_shelx_space_group_comment
;
The symmetry employed for this shelxl refinement is uniquely defined
by the following loop, which should always be used as a source of
symmetry information in preference to the above space-group names.
They are only intended as comments.
;
_shelx_estimated_absorpt_t_min 0.428
_shelx_estimated_absorpt_t_max 0.629

loop_
_space_group_symop_operation_xyz
'x, y, z'
'-x, y, -z+1/2'
'x+1/2, y+1/2, z'
'-x+1/2, y+1/2, -z+1/2'
'-x, -y, -z'
'x, -y, z-1/2'
'-x+1/2, -y+1/2, -z'
'x+1/2, -y+1/2, z-1/2'

loop_
_atom_site_label
_atom_site_type_symbol
_atom_site_fract_x
_atom_site_fract_y
_atom_site_fract_z
_atom_site_U_iso_or_equiv
_atom_site_adp_type
_atom_site_occupancy
_atom_site_site_symmetry_order
_atom_site_calc_flag
_atom_site_refinement_flags_posn
_atom_site_refinement_flags_adp
C1 C 0.02538(13) 0.4857(2) 0.2501(5) 0.0250(7) Uani 1 1 d . .
H1 H 0.0379 0.5401 0.2560 0.030 Uiso 1 1 calc R U
C2 C 0.06770(13) 0.4266(2) 0.2440(4) 0.0203(7) Uani 1 1 d . .
C3 C 0.07095(12) 0.35426(19) 0.1430(4) 0.0191(7) Uani 1 1 d . .
C4 C 0.11524(13) 0.31007(19) 0.1310(4) 0.0203(7) Uani 1 1 d . .
H2 H 0.1154 0.2615 0.0591 0.024 Uiso 1 1 calc R U
C5 C 0.16014(13) 0.3348(2) 0.2221(4) 0.0209(7) Uani 1 1 d . .
C6 C 0.15667(13) 0.4077(2) 0.3226(4) 0.0218(7) Uani 1 1 d . .
C7 C 0.11272(13) 0.4525(2) 0.3320(4) 0.0224(7) Uani 1 1 d . .
H3 H 0.1128 0.5022 0.3997 0.027 Uiso 1 1 calc R U
Br1 Br 0.01473(2) 0.31252(2) 0.00655(4) 0.02252(10) Uani 1 1 d . .
Br2 Br 0.21488(2) 0.44902(2) 0.44904(5) 0.02991(10) Uani 1 1 d . .
C8 C 0.20752(12) 0.2875(2) 0.2066(4) 0.0227(7) Uani 1 1 d . .
H4 H 0.2375 0.3179 0.1881 0.027 Uiso 1 1 calc R U
C9 C 0.21218(12) 0.2070(2) 0.2161(4) 0.0209(7) Uani 1 1 d . .
H5 H 0.2440 0.1826 0.1941 0.025 Uiso 1 1 calc R U
C10 C 0.16837(11) 0.15403(18) 0.2607(4) 0.0165(6) Uani 1 1 d . .
C11 C 0.14549(11) 0.10104(18) 0.1347(4) 0.0155(6) Uani 1 1 d . .
C12 C 0.09701(11) 0.07200(18) 0.1582(4) 0.0160(6) Uani 1 1 d . .
H6 H 0.0820 0.0376 0.0669 0.019 Uiso 1 1 calc R U
C13 C 0.06988(12) 0.09307(18) 0.3162(4) 0.0167(6) Uani 1 1 d . .
C14 C 0.09628(12) 0.13534(19) 0.4550(4) 0.0173(6) Uani 1 1 d . .
C15 C 0.14424(12) 0.16666(19) 0.4274(4) 0.0183(6) Uani 1 1 d . .
H7 H 0.1607 0.1969 0.5229 0.022 Uiso 1 1 calc R U
C16 C 0.01512(12) 0.08091(18) 0.3245(4) 0.0170(6) Uani 1 1 d . .
H8 H 0.0005 0.0726 0.4419 0.020 Uiso 1 1 calc R U
Br3 Br 0.17967(2) 0.07284(2) -0.08467(4) 0.01869(9) Uani 1 1 d . .
Br4 Br 0.06562(2) 0.16173(2) 0.68261(4) 0.02203(10) Uani 1 1 d . .

loop_
_atom_site_aniso_label
_atom_site_aniso_U_11
_atom_site_aniso_U_22
_atom_site_aniso_U_33
_atom_site_aniso_U_23
_atom_site_aniso_U_13
_atom_site_aniso_U_12
C1 0.0317(18) 0.0221(16) 0.0213(16) -0.0025(13) -0.0006(14) -0.0024(14)
C2 0.0234(18) 0.0221(17) 0.0156(15) 0.0017(12) 0.0023(13) -0.0029(13)
C3 0.0233(17) 0.0197(16) 0.0143(15) 0.0016(12) -0.0026(13) -0.0067(13)
C4 0.0232(17) 0.0178(16) 0.0199(16) -0.0027(12) 0.0002(14) -0.0032(12)
C5 0.0217(17) 0.0239(17) 0.0172(16) 0.0003(12) 0.0023(13) -0.0054(13)
C6 0.0200(17) 0.0283(18) 0.0170(15) -0.0034(13) -0.0011(13) -0.0075(13)
C7 0.0262(18) 0.0203(16) 0.0206(16) -0.0045(13) 0.0005(14) -0.0063(13)
Br1 0.02216(18) 0.02561(19) 0.01963(17) -0.00442(12) -0.00392(13) -0.00355(13)
Br2 0.02319(19) 0.0355(2) 0.03091(19) -0.01123(14) -0.00455(14) -0.00684(14)
C8 0.0152(16) 0.0317(19) 0.0212(16) -0.0042(13) 0.0036(13) -0.0091(13)
C9 0.0117(15) 0.0295(19) 0.0215(16) -0.0059(13) 0.0025(13) -0.0033(13)
C10 0.0118(15) 0.0186(16) 0.0192(15) 0.0007(12) 0.0005(12) 0.0019(12)
C11 0.0134(15) 0.0156(15) 0.0176(15) 0.0012(11) 0.0032(12) 0.0042(11)
C12 0.0132(15) 0.0147(15) 0.0201(15) 0.0000(11) 0.0000(12) 0.0026(11)
C13 0.0116(15) 0.0185(15) 0.0200(15) 0.0051(12) 0.0012(12) 0.0017(11)
C14 0.0153(16) 0.0208(16) 0.0156(15) 0.0019(12) 0.0019(12) 0.0044(12)
C15 0.0135(15) 0.0244(17) 0.0169(15) 0.0006(12) -0.0024(12) 0.0002(12)
C16 0.0130(15) 0.0184(16) 0.0199(15) 0.0023(12) 0.0043(12) -0.0005(12)
Br3 0.01215(16) 0.02480(17) 0.01924(16) -0.00369(12) 0.00411(12) 0.00115(11)
Br4 0.01569(16) 0.0361(2) 0.01441(16) 0.00057(13) 0.00284(12) 0.00476(13)

loop_
_atom_type_symbol
_atom_type_description
_atom_type_scat_dispersion_real
_atom_type_scat_dispersion_imag
_atom_type_scat_source
C C 0.0033 0.0016 'International Tables Vol C Tables 4.2.6.8 and 6.1.1.4'
H H 0.0000 0.0000 'International Tables Vol C Tables 4.2.6.8 and 6.1.1.4'
Br Br -0.2901 2.4595 'International Tables Vol C Tables 4.2.6.8 and 6.1.1.4'

loop_
_geom_angle_atom_site_label_1
_geom_angle_atom_site_label_2
_geom_angle_atom_site_label_3
_geom_angle
_geom_angle_site_symmetry_1
C1 C1 C2 139.19(18) 2
C1 C1 H1 110.4 2
C2 C1 H1 110.4 .
C3 C2 C7 115.7(3) .
C3 C2 C1 128.6(3) .
C7 C2 C1 115.2(3) .
C4 C3 C2 122.5(3) .
C4 C3 Br1 116.0(2) .
C2 C3 Br1 121.5(2) .
C3 C4 C5 122.1(3) .
C3 C4 H2 119.0 .
C5 C4 H2 119.0 .
C6 C5 C4 115.1(3) .
C6 C5 C8 123.2(3) .
C4 C5 C8 121.6(3) .
C7 C6 C5 122.7(3) .
C7 C6 Br2 117.8(2) .
C5 C6 Br2 119.4(3) .
C6 C7 C2 121.9(3) .
C6 C7 H3 119.1 .
C2 C7 H3 119.1 .
C9 C8 C5 126.4(3) .
C9 C8 H4 116.8 .
C5 C8 H4 116.8 .
C8 C9 C10 121.2(3) .
C8 C9 H5 119.4 .
C10 C9 H5 119.4 .
C11 C10 C15 117.4(3) .
C11 C10 C9 123.6(3) .
C15 C10 C9 118.3(3) .
C12 C11 C10 122.0(3) .
C12 C11 Br3 118.5(2) .
C10 C11 Br3 119.4(2) .
C11 C12 C13 120.4(3) .
C11 C12 H6 119.8 .
C13 C12 H6 119.8 .
C14 C13 C12 116.7(3) .
C14 C13 C16 121.4(3) .
C12 C13 C16 121.4(3) .
C15 C14 C13 121.9(3) .
C15 C14 Br4 116.6(2) .
C13 C14 Br4 121.3(2) .
C14 C15 C10 120.4(3) .
C14 C15 H7 119.8 .
C10 C15 H7 119.8 .
C16 C16 C13 123.2(4) 2
C16 C16 H8 118.4 2
C13 C16 H8 118.4 .

loop_
_geom_bond_atom_site_label_1
_geom_bond_atom_site_label_2
_geom_bond_distance
_geom_bond_site_symmetry_2
C1 C1 1.346(7) 2
C1 C2 1.484(5) .
C1 H1 0.9500 .
C2 C3 1.395(5) .
C2 C7 1.408(5) .
C3 C4 1.383(5) .
C3 Br1 1.901(3) .
C4 C5 1.411(5) .
C4 H2 0.9500 .
C5 C6 1.401(5) .
C5 C8 1.482(5) .
C6 C7 1.379(5) .
C6 Br2 1.905(3) .
C7 H3 0.9500 .
C8 C9 1.326(5) .
C8 H4 0.9500 .
C9 C10 1.489(4) .
C9 H5 0.9500 .
C10 C11 1.390(4) .
C10 C15 1.392(4) .
C11 C12 1.384(4) .
C11 Br3 1.900(3) .
C12 C13 1.406(4) .
C12 H6 0.9500 .
C13 C14 1.398(4) .
C13 C16 1.468(4) .
C14 C15 1.389(4) .
C14 Br4 1.901(3) .
C15 H7 0.9500 .
C16 C16 1.333(6) 2
C16 H8 0.9500 .

loop_
_geom_torsion_atom_site_label_1
_geom_torsion_atom_site_label_2
_geom_torsion_atom_site_label_3
_geom_torsion_atom_site_label_4
_geom_torsion
_geom_torsion_site_symmetry_1
_geom_torsion_site_symmetry_4
C1 C1 C2 C3 38.3(8) 2 .
C1 C1 C2 C7 -151.2(6) 2 .
C7 C2 C3 C4 0.7(5) . .
C1 C2 C3 C4 171.2(3) . .
C7 C2 C3 Br1 -177.3(2) . .
C1 C2 C3 Br1 -6.7(5) . .
C2 C3 C4 C5 0.7(5) . .
Br1 C3 C4 C5 178.7(2) . .
C3 C4 C5 C6 -0.9(5) . .
C3 C4 C5 C8 -179.3(3) . .
C4 C5 C6 C7 -0.2(5) . .
C8 C5 C6 C7 178.2(3) . .
C4 C5 C6 Br2 -179.0(2) . .
C8 C5 C6 Br2 -0.7(4) . .
C5 C6 C7 C2 1.6(5) . .
Br2 C6 C7 C2 -179.5(2) . .
C3 C2 C7 C6 -1.8(5) . .
C1 C2 C7 C6 -173.6(3) . .
C6 C5 C8 C9 138.1(4) . .
C4 C5 C8 C9 -43.6(5) . .
C5 C8 C9 C10 -5.2(5) . .
C8 C9 C10 C11 111.4(4) . .
C8 C9 C10 C15 -58.7(4) . .
C15 C10 C11 C12 10.3(4) . .
C9 C10 C11 C12 -159.9(3) . .
C15 C10 C11 Br3 -173.9(2) . .
C9 C10 C11 Br3 16.0(4) . .
C10 C11 C12 C13 -2.5(4) . .
Br3 C11 C12 C13 -178.4(2) . .
C11 C12 C13 C14 -7.6(4) . .
C11 C12 C13 C16 164.6(3) . .
C12 C13 C14 C15 10.1(4) . .
C16 C13 C14 C15 -162.1(3) . .
C12 C13 C14 Br4 -176.0(2) . .
C16 C13 C14 Br4 11.8(4) . .
C13 C14 C15 C10 -2.4(5) . .
Br4 C14 C15 C10 -176.6(2) . .
C11 C10 C15 C14 -7.8(4) . .
C9 C10 C15 C14 162.9(3) . .
C14 C13 C16 C16 144.7(2) . 2
C12 C13 C16 C16 -27.1(4) . 2
